data_7719552
loop_
_publ_author_name
'Wang, Lei'
'Wang, Li-Xin'
'Liu, Zhao-Long'
'Xu, Fang'
'Qi, Rui-Yue'
'Man, Wai-Lun'
'Xiang, Jing'
'Liu, Ji-Yan'
'Lau, Tai-Chu'

_publ_section_title
;
 Reaction of an osmium(VI) nitrido complex with enamines generated <i>in
 situ</i> from ketones and anilines.
;
_journal_issue 37
_journal_name_full 'Dalton transactions (Cambridge, England : 2003)'
_journal_page_first 14052
_journal_page_last 14058
_journal_paper_doi 10.1039/d5dt01334h
_journal_volume 54
_journal_year 2025
_chemical_formula_sum 'C65 H63 Cl4 N8 O4.5 Os P'
_chemical_formula_weight 1391.20
_space_group_crystal_system triclinic
_space_group_IT_number 2
_space_group_name_Hall '-P 1'
_space_group_name_H-M_alt 'P -1'
_atom_sites_solution_hydrogens geom
_audit_creation_method SHELXL-2016/6
_audit_update_record
;
2023-11-16 deposited with the CCDC.	2025-08-18 downloaded from the CCDC.
;
_cell_angle_alpha 99.594(3)
_cell_angle_beta 106.007(2)
_cell_angle_gamma 106.386(2)
_cell_formula_units_Z 2
_cell_length_a 12.8010(8)
_cell_length_b 16.1249(10)
_cell_length_c 17.2027(12)
_cell_measurement_reflns_used 9861
_cell_measurement_temperature 243(2)
_cell_measurement_theta_max 26.34
_cell_measurement_theta_min 2.36
_cell_volume 3157.4(4)
_computing_cell_refinement 'Bruker Saint'
_computing_data_collection 'Bruker Apex3'
_computing_data_reduction 'Bruker Saint'
_computing_structure_refinement 'SHELXL-2016/6 (Sheldrick, 2016)'
_computing_structure_solution 'SHELXT 2014/5 (Sheldrick, 2014)'
_diffrn_ambient_temperature 243(2)
_diffrn_measured_fraction_theta_full 0.999
_diffrn_measured_fraction_theta_max 0.999
_diffrn_measurement_device_type 'Bruker D8 Venture Photon II'
_diffrn_measurement_method 'phi and omega scans'
_diffrn_radiation_type MoK\a
_diffrn_radiation_wavelength 0.71073
_diffrn_reflns_av_R_equivalents 0.0482
_diffrn_reflns_av_unetI/netI 0.0453
_diffrn_reflns_Laue_measured_fraction_full 0.999
_diffrn_reflns_Laue_measured_fraction_max 0.999
_diffrn_reflns_limit_h_max 15
_diffrn_reflns_limit_h_min -16
_diffrn_reflns_limit_k_max 20
_diffrn_reflns_limit_k_min -20
_diffrn_reflns_limit_l_max 20
_diffrn_reflns_limit_l_min -21
_diffrn_reflns_number 48301
_diffrn_reflns_point_group_measured_fraction_full 0.999
_diffrn_reflns_point_group_measured_fraction_max 0.999
_diffrn_reflns_theta_full 25.242
_diffrn_reflns_theta_max 26.375
_diffrn_reflns_theta_min 2.357
_diffrn_source 'micro focus'
_exptl_absorpt_coefficient_mu 2.268
_exptl_absorpt_correction_T_max 0.7454
_exptl_absorpt_correction_T_min 0.5556
_exptl_absorpt_correction_type multi-scan
_exptl_absorpt_process_details
;
 SADABS 2016/2: Krause, L., Herbst-Irmer, R., Sheldrick G.M. & Stalke D.,
 J. Appl. Cryst. 48 (2015) 3-10
;
_exptl_crystal_colour red
_exptl_crystal_density_diffrn 1.463
_exptl_crystal_description block
_exptl_crystal_F_000 1408
_exptl_crystal_size_max 0.44
_exptl_crystal_size_mid 0.14
_exptl_crystal_size_min 0.03
_refine_diff_density_max 1.258
_refine_diff_density_min -1.217
_refine_diff_density_rms 0.095
_refine_ls_extinction_method none
_refine_ls_goodness_of_fit_ref 1.036
_refine_ls_hydrogen_treatment constr
_refine_ls_matrix_type full
_refine_ls_number_parameters 759
_refine_ls_number_reflns 12890
_refine_ls_number_restraints 7
_refine_ls_restrained_S_all 1.036
_refine_ls_R_factor_all 0.0459
_refine_ls_R_factor_gt 0.0363
_refine_ls_shift/su_max 0.002
_refine_ls_shift/su_mean 0.000
_refine_ls_structure_factor_coef Fsqd
_refine_ls_weighting_details 'w=1/[\s^2^(Fo^2^)+(0.0482P)^2^+2.6795P] where P=(Fo^2^+2Fc^2^)/3'
_refine_ls_weighting_scheme calc
_refine_ls_wR_factor_gt 0.0877
_refine_ls_wR_factor_ref 0.0933
_reflns_Friedel_coverage 0.000
_reflns_number_gt 11266
_reflns_number_total 12890
_reflns_threshold_expression 'I > 2\s(I)'
_cod_data_source_file d5dt01334h2.cif
_cod_data_source_block 1_a
_cod_original_formula_sum 'C65 H63 Cl4 N8 O4.50 Os P'
_cod_database_code 7719552
_shelx_shelxl_version_number 2016/6
_shelx_space_group_comment
;
The symmetry employed for this shelxl refinement is uniquely defined
by the following loop, which should always be used as a source of
symmetry information in preference to the above space-group names.
They are only intended as comments.
;

loop_
_space_group_symop_operation_xyz
'x, y, z'
'-x, -y, -z'

loop_
_atom_site_label
_atom_site_type_symbol
_atom_site_fract_x
_atom_site_fract_y
_atom_site_fract_z
_atom_site_U_iso_or_equiv
_atom_site_adp_type
_atom_site_occupancy
_atom_site_site_symmetry_order
_atom_site_calc_flag
_atom_site_refinement_flags_posn
_atom_site_refinement_flags_adp
_atom_site_refinement_flags_occupancy
_atom_site_disorder_assembly
_atom_site_disorder_group
O5_1 O -0.010(2) 0.9995(15) 0.5050(12) 0.108(3) Uiso 0.5 1 d D U P A -1
C64_1 C 0.0659(16) 1.0842(13) 0.5729(13) 0.138(7) Uiso 0.5 1 d D U P A -1
H64A_1 H 0.092095 1.134581 0.549724 0.165 Uiso 0.5 1 calc R U P A -1
H64B_1 H 0.133100 1.076162 0.610576 0.165 Uiso 0.5 1 calc R U P A -1
C65_1 C -0.023(2) 1.0968(16) 0.6182(14) 0.152(9) Uiso 0.5 1 d D U P A -1
H65A_1 H -0.009141 1.160191 0.637550 0.229 Uiso 0.5 1 calc R U P A -1
H65B_1 H -0.011881 1.071221 0.665802 0.229 Uiso 0.5 1 calc R U P A -1
H65C_1 H -0.101126 1.066705 0.579177 0.229 Uiso 0.5 1 calc R U P A -1
C66_1 C 0.0456(16) 0.9769(13) 0.4408(12) 0.142(7) Uiso 0.5 1 d D U P A -1
H66A_1 H 0.117575 0.967072 0.467735 0.170 Uiso 0.5 1 calc R U P A -1
H66B_1 H 0.063767 1.026149 0.414520 0.170 Uiso 0.5 1 calc R U P A -1
C67_1 C -0.0422(15) 0.8911(11) 0.3746(10) 0.099(5) Uiso 0.5 1 d D U P A -1
H67A_1 H -0.006259 0.870013 0.336412 0.149 Uiso 0.5 1 calc R U P A -1
H67B_1 H -0.108848 0.903892 0.343519 0.149 Uiso 0.5 1 calc R U P A -1
H67C_1 H -0.066935 0.845292 0.402315 0.149 Uiso 0.5 1 calc R U P A -1
Os1 Os 0.38788(2) 0.63947(2) 0.59024(2) 0.02893(6) Uani 1 1 d . . . . .
O1 O 0.3253(2) 0.71879(18) 0.52227(18) 0.0397(6) Uani 1 1 d . . . . .
O2 O 0.0614(2) 0.46964(18) 0.41045(17) 0.0387(6) Uani 1 1 d . . . . .
O3 O 0.0018(5) 0.5528(3) 0.1482(3) 0.116(2) Uani 1 1 d . . . . .
O4 O 0.0619(4) 0.6929(3) 0.1530(3) 0.0858(13) Uani 1 1 d . . . . .
N1 N 0.2722(3) 0.6793(3) 0.7288(2) 0.0498(9) Uani 1 1 d . . . . .
N2 N 0.6007(3) 0.8113(3) 0.7039(3) 0.0536(10) Uani 1 1 d . . . . .
N3 N 0.5164(4) 0.5971(3) 0.4608(2) 0.0484(9) Uani 1 1 d . . . . .
N4 N 0.4591(3) 0.5580(2) 0.64857(19) 0.0313(7) Uani 1 1 d . . . . .
H4 H 0.455667 0.510475 0.614009 0.038 Uiso 1 1 calc R U . . .
N5 N 0.5111(3) 0.6257(2) 0.7893(2) 0.0375(8) Uani 1 1 d . . . . .
H5 H 0.474719 0.661975 0.775013 0.045 Uiso 1 1 calc R U . . .
N6 N 0.5110(3) 0.4379(2) 0.7801(2) 0.0386(8) Uani 1 1 d . . . . .
N7 N 0.2301(3) 0.5351(2) 0.51557(19) 0.0308(7) Uani 1 1 d . . . . .
N8 N 0.0608(5) 0.6315(4) 0.1859(3) 0.0723(14) Uani 1 1 d . . . . .
C1 C 0.3108(3) 0.6655(3) 0.6779(2) 0.0345(9) Uani 1 1 d . . . . .
C2 C 0.5248(4) 0.7483(3) 0.6614(3) 0.0373(9) Uani 1 1 d . . . . .
C3 C 0.4672(3) 0.6125(3) 0.5042(2) 0.0342(8) Uani 1 1 d . . . . .
C4 C 0.5089(3) 0.5629(2) 0.7274(2) 0.0297(8) Uani 1 1 d . . . . .
C5 C 0.5628(3) 0.4940(3) 0.7480(2) 0.0328(8) Uani 1 1 d . . . . .
C6 C 0.6672(4) 0.4959(3) 0.7235(3) 0.0456(10) Uani 1 1 d . . . . .
H6A H 0.655034 0.505996 0.668174 0.068 Uiso 1 1 calc R U . . .
H6B H 0.679277 0.439100 0.722807 0.068 Uiso 1 1 calc R U . . .
H6C H 0.734846 0.543950 0.763798 0.068 Uiso 1 1 calc R U . . .
C7 C 0.1638(3) 0.4602(2) 0.5351(2) 0.0320(8) Uani 1 1 d . . . . .
C8 C 0.1848(4) 0.4269(3) 0.6044(3) 0.0443(10) Uani 1 1 d . . . . .
H8 H 0.254399 0.453649 0.650161 0.053 Uiso 1 1 calc R U . . .
C9 C 0.0984(4) 0.3522(3) 0.6029(3) 0.0497(11) Uani 1 1 d . . . . .
H9 H 0.109313 0.327499 0.649016 0.060 Uiso 1 1 calc R U . . .
C10 C -0.0040(4) 0.3124(3) 0.5353(3) 0.0517(12) Uani 1 1 d . . . . .
H10 H -0.060047 0.261039 0.536873 0.062 Uiso 1 1 calc R U . . .
C11 C -0.0268(4) 0.3451(3) 0.4659(3) 0.0464(11) Uani 1 1 d . . . . .
H11 H -0.096212 0.318346 0.419899 0.056 Uiso 1 1 calc R U . . .
C12 C 0.0611(3) 0.4209(3) 0.4692(3) 0.0372(9) Uani 1 1 d . . . . .
C13 C 0.1647(3) 0.5373(2) 0.4433(2) 0.0334(8) Uani 1 1 d . . . . .
C14 C 0.1869(4) 0.6053(3) 0.3985(3) 0.0369(9) Uani 1 1 d . . . . .
C15 C 0.1199(4) 0.5859(3) 0.3145(3) 0.0430(10) Uani 1 1 d . . . . .
H15 H 0.066410 0.527965 0.286127 0.052 Uiso 1 1 calc R U . . .
C16 C 0.1327(5) 0.6522(4) 0.2733(3) 0.0533(12) Uani 1 1 d . . . . .
C17 C 0.2102(5) 0.7385(4) 0.3143(3) 0.0572(13) Uani 1 1 d . . . . .
H17 H 0.218145 0.783043 0.285143 0.069 Uiso 1 1 calc R U . . .
C18 C 0.2745(4) 0.7584(3) 0.3967(3) 0.0523(12) Uani 1 1 d . . . . .
H18 H 0.326046 0.817183 0.424089 0.063 Uiso 1 1 calc R U . . .
C19 C 0.2662(4) 0.6933(3) 0.4424(3) 0.0391(9) Uani 1 1 d . . . . .
C20 C 0.5676(4) 0.6395(3) 0.8775(2) 0.0360(9) Uani 1 1 d . . . . .
C21 C 0.6853(4) 0.6875(3) 0.9140(3) 0.0400(9) Uani 1 1 d . . . . .
C22 C 0.7367(4) 0.7001(3) 0.9993(3) 0.0460(11) Uani 1 1 d . . . . .
H22 H 0.816991 0.730678 1.024525 0.055 Uiso 1 1 calc R U . . .
C23 C 0.6733(4) 0.6690(3) 1.0487(3) 0.0466(11) Uani 1 1 d . . . . .
C24 C 0.5558(4) 0.6235(3) 1.0102(3) 0.0506(11) Uani 1 1 d . . . . .
H24 H 0.511613 0.602548 1.042954 0.061 Uiso 1 1 calc R U . . .
C25 C 0.5004(4) 0.6076(3) 0.9245(3) 0.0425(10) Uani 1 1 d . . . . .
C26 C 0.7566(5) 0.7300(4) 0.8651(3) 0.0623(14) Uani 1 1 d . . . . .
H26A H 0.815421 0.786149 0.900933 0.093 Uiso 1 1 calc R U . . .
H26B H 0.706723 0.741186 0.817351 0.093 Uiso 1 1 calc R U . . .
H26C H 0.793464 0.689861 0.845611 0.093 Uiso 1 1 calc R U . . .
C27 C 0.7313(5) 0.6866(4) 1.1422(3) 0.0744(18) Uani 1 1 d . . . . .
H27A H 0.684758 0.642938 1.162889 0.112 Uiso 1 1 calc R U . . .
H27B H 0.738935 0.746426 1.170315 0.112 Uiso 1 1 calc R U . . .
H27C H 0.807491 0.681528 1.153270 0.112 Uiso 1 1 calc R U . . .
C28 C 0.3723(4) 0.5593(4) 0.8845(4) 0.0626(14) Uani 1 1 d . . . . .
H28A H 0.341344 0.537332 0.925622 0.094 Uiso 1 1 calc R U . . .
H28B H 0.357192 0.509178 0.838054 0.094 Uiso 1 1 calc R U . . .
H28C H 0.335396 0.600115 0.864049 0.094 Uiso 1 1 calc R U . . .
C29 C 0.5492(4) 0.3649(3) 0.7956(3) 0.0410(9) Uani 1 1 d . . . . .
C30 C 0.6476(4) 0.3769(3) 0.8632(3) 0.0456(10) Uani 1 1 d . . . . .
C31 C 0.6716(4) 0.3009(4) 0.8772(3) 0.0547(12) Uani 1 1 d . . . . .
H31 H 0.736954 0.307789 0.922784 0.066 Uiso 1 1 calc R U . . .
C32 C 0.6036(5) 0.2154(3) 0.8270(4) 0.0553(12) Uani 1 1 d . . . . .
C33 C 0.5070(5) 0.2057(3) 0.7606(3) 0.0550(12) Uani 1 1 d . . . . .
H33 H 0.459991 0.147865 0.726369 0.066 Uiso 1 1 calc R U . . .
C34 C 0.4768(4) 0.2792(3) 0.7426(3) 0.0475(11) Uani 1 1 d . . . . .
C35 C 0.7242(4) 0.4676(3) 0.9205(3) 0.0596(13) Uani 1 1 d . . . . .
H35A H 0.770397 0.460814 0.972577 0.089 Uiso 1 1 calc R U . . .
H35B H 0.676844 0.502205 0.932185 0.089 Uiso 1 1 calc R U . . .
H35C H 0.775058 0.498464 0.893760 0.089 Uiso 1 1 calc R U . . .
C36 C 0.6348(5) 0.1348(4) 0.8455(4) 0.0757(17) Uani 1 1 d . . . . .
H36A H 0.603802 0.086820 0.794232 0.114 Uiso 1 1 calc R U . . .
H36B H 0.602194 0.114698 0.886534 0.114 Uiso 1 1 calc R U . . .
H36C H 0.718423 0.151600 0.867500 0.114 Uiso 1 1 calc R U . . .
C37 C 0.3741(4) 0.2678(3) 0.6700(3) 0.0608(14) Uani 1 1 d . . . . .
H37A H 0.326997 0.204770 0.647652 0.091 Uiso 1 1 calc R U . . .
H37B H 0.399441 0.290122 0.626858 0.091 Uiso 1 1 calc R U . . .
H37C H 0.328790 0.301148 0.688004 0.091 Uiso 1 1 calc R U . . .
P1 P 0.18849(9) 0.94794(7) 0.86974(6) 0.0336(2) Uani 1 1 d . . . . .
C38 C 0.1458(4) 0.8423(3) 0.8951(3) 0.0391(9) Uani 1 1 d . . . . .
C39 C 0.0934(4) 0.8335(3) 0.9562(3) 0.0498(11) Uani 1 1 d . . . . .
H39 H 0.081895 0.882966 0.985268 0.060 Uiso 1 1 calc R U . . .
C40 C 0.0590(4) 0.7514(4) 0.9733(3) 0.0585(13) Uani 1 1 d . . . . .
H40 H 0.024794 0.745295 1.014869 0.070 Uiso 1 1 calc R U . . .
C41 C 0.0742(4) 0.6787(4) 0.9301(4) 0.0618(14) Uani 1 1 d . . . . .
H41 H 0.049966 0.623036 0.942151 0.074 Uiso 1 1 calc R U . . .
C42 C 0.1243(4) 0.6864(3) 0.8696(4) 0.0580(13) Uani 1 1 d . . . . .
H42 H 0.133847 0.636211 0.839917 0.070 Uiso 1 1 calc R U . . .
C43 C 0.1609(4) 0.7686(3) 0.8524(3) 0.0464(10) Uani 1 1 d . . . . .
H43 H 0.196161 0.774128 0.811364 0.056 Uiso 1 1 calc R U . . .
C44 C 0.2256(4) 0.9318(3) 0.7766(3) 0.0374(9) Uani 1 1 d . . . . .
C45 C 0.3281(4) 0.9194(3) 0.7798(3) 0.0516(11) Uani 1 1 d . . . . .
H45 H 0.381643 0.923384 0.831430 0.062 Uiso 1 1 calc R U . . .
C46 C 0.3527(5) 0.9008(3) 0.7063(4) 0.0587(13) Uani 1 1 d . . . . .
H46 H 0.422935 0.892179 0.708236 0.070 Uiso 1 1 calc R U . . .
C47 C 0.2756(6) 0.8952(4) 0.6320(4) 0.0733(17) Uani 1 1 d . . . . .
H47 H 0.293108 0.884167 0.582508 0.088 Uiso 1 1 calc R U . . .
C48 C 0.1730(6) 0.9054(6) 0.6290(4) 0.096(2) Uani 1 1 d . . . . .
H48 H 0.118964 0.899285 0.576768 0.115 Uiso 1 1 calc R U . . .
C49 C 0.1462(5) 0.9248(4) 0.7010(3) 0.0662(15) Uani 1 1 d . . . . .
H49 H 0.075555 0.932891 0.698262 0.079 Uiso 1 1 calc R U . . .
C50 C 0.0679(3) 0.9875(3) 0.8521(2) 0.0357(9) Uani 1 1 d . . . . .
C51 C 0.0897(4) 1.0791(3) 0.8653(3) 0.0510(12) Uani 1 1 d . . . . .
H51 H 0.166114 1.120019 0.887909 0.061 Uiso 1 1 calc R U . . .
C52 C -0.0031(4) 1.1089(3) 0.8444(4) 0.0639(15) Uani 1 1 d . . . . .
H52 H 0.010433 1.170631 0.852072 0.077 Uiso 1 1 calc R U . . .
C53 C -0.1133(4) 1.0501(4) 0.8129(3) 0.0627(14) Uani 1 1 d . . . . .
H53 H -0.175368 1.071460 0.799825 0.075 Uiso 1 1 calc R U . . .
C54 C -0.1352(4) 0.9597(4) 0.8000(4) 0.0614(14) Uani 1 1 d . . . . .
H54 H -0.211976 0.919355 0.778285 0.074 Uiso 1 1 calc R U . . .
C55 C -0.0441(4) 0.9282(3) 0.8192(3) 0.0494(11) Uani 1 1 d . . . . .
H55 H -0.058587 0.866231 0.809656 0.059 Uiso 1 1 calc R U . . .
C56 C 0.3100(3) 1.0315(3) 0.9527(3) 0.0388(9) Uani 1 1 d . . . . .
C57 C 0.3202(4) 1.0372(3) 1.0364(3) 0.0521(11) Uani 1 1 d . . . . .
H57 H 0.266496 0.993970 1.049898 0.063 Uiso 1 1 calc R U . . .
C58 C 0.4081(5) 1.1055(4) 1.0990(3) 0.0621(14) Uani 1 1 d . . . . .
H58 H 0.413587 1.109546 1.155255 0.075 Uiso 1 1 calc R U . . .
C59 C 0.4882(5) 1.1679(3) 1.0801(3) 0.0621(15) Uani 1 1 d . . . . .
H59 H 0.550236 1.213071 1.123550 0.075 Uiso 1 1 calc R U . . .
C60 C 0.4784(4) 1.1649(3) 0.9984(4) 0.0634(14) Uani 1 1 d . . . . .
H60 H 0.532041 1.209013 0.985794 0.076 Uiso 1 1 calc R U . . .
C61 C 0.3898(4) 1.0970(3) 0.9344(3) 0.0549(12) Uani 1 1 d . . . . .
H61 H 0.383212 1.095063 0.878266 0.066 Uiso 1 1 calc R U . . .
Cl1 Cl 0.6346(7) 0.9408(5) 0.4813(4) 0.359(4) Uani 1 1 d . . . . .
Cl2 Cl 0.6052(4) 1.0061(2) 0.6309(3) 0.2156(18) Uani 1 1 d . . . . .
C62 C 0.6093(12) 0.9177(7) 0.5607(7) 0.160(4) Uani 1 1 d . . . . .
H62A H 0.669042 0.895896 0.589993 0.192 Uiso 1 1 calc R U . . .
H62B H 0.534711 0.868642 0.542171 0.192 Uiso 1 1 calc R U . . .
Cl3 Cl 0.8252(2) 0.7963(2) 0.56965(16) 0.1425(10) Uani 1 1 d . . . . .
Cl4 Cl 0.87873(17) 0.69488(12) 0.68977(13) 0.0934(5) Uani 1 1 d . . . . .
C63 C 0.7734(6) 0.7045(5) 0.6187(6) 0.113(3) Uani 1 1 d . . . . .
H63A H 0.717714 0.716941 0.643946 0.136 Uiso 1 1 calc R U . . .
H63B H 0.733429 0.647567 0.575100 0.136 Uiso 1 1 calc R U . . .

loop_
_atom_site_aniso_label
_atom_site_aniso_U_11
_atom_site_aniso_U_22
_atom_site_aniso_U_33
_atom_site_aniso_U_23
_atom_site_aniso_U_13
_atom_site_aniso_U_12
Os1 0.03199(9) 0.03022(8) 0.02626(9) 0.00623(6) 0.01024(6) 0.01370(6)
O1 0.0485(16) 0.0347(14) 0.0373(16) 0.0105(12) 0.0116(13) 0.0189(12)
O2 0.0357(15) 0.0393(15) 0.0358(15) 0.0067(12) 0.0036(12) 0.0156(12)
O3 0.176(5) 0.089(3) 0.045(2) 0.015(2) -0.013(3) 0.043(4)
O4 0.114(3) 0.112(3) 0.056(2) 0.054(2) 0.021(2) 0.064(3)
N1 0.054(2) 0.061(2) 0.046(2) 0.0107(18) 0.0238(19) 0.0315(19)
N2 0.050(2) 0.044(2) 0.051(2) 0.0029(18) 0.0130(19) 0.0021(18)
N3 0.059(2) 0.049(2) 0.043(2) 0.0105(17) 0.0249(19) 0.0222(18)
N4 0.0354(17) 0.0311(16) 0.0276(16) 0.0030(13) 0.0110(13) 0.0144(13)
N5 0.048(2) 0.0404(18) 0.0276(17) 0.0060(14) 0.0093(15) 0.0261(16)
N6 0.0394(18) 0.0414(18) 0.042(2) 0.0150(16) 0.0160(16) 0.0204(15)
N7 0.0350(17) 0.0308(15) 0.0278(16) 0.0066(13) 0.0094(13) 0.0152(13)
N8 0.097(4) 0.093(4) 0.042(2) 0.031(3) 0.017(2) 0.053(3)
C1 0.037(2) 0.035(2) 0.032(2) 0.0052(16) 0.0094(17) 0.0178(17)
C2 0.039(2) 0.041(2) 0.038(2) 0.0118(18) 0.0190(18) 0.0163(19)
C3 0.039(2) 0.038(2) 0.028(2) 0.0083(16) 0.0114(17) 0.0167(17)
C4 0.0292(18) 0.0319(18) 0.031(2) 0.0108(15) 0.0126(16) 0.0118(15)
C5 0.033(2) 0.041(2) 0.0257(19) 0.0069(16) 0.0080(16) 0.0176(16)
C6 0.043(2) 0.061(3) 0.049(3) 0.022(2) 0.023(2) 0.029(2)
C7 0.0331(19) 0.0331(19) 0.034(2) 0.0085(16) 0.0137(16) 0.0151(16)
C8 0.044(2) 0.047(2) 0.046(3) 0.017(2) 0.016(2) 0.0181(19)
C9 0.048(3) 0.049(3) 0.059(3) 0.024(2) 0.023(2) 0.017(2)
C10 0.046(3) 0.044(2) 0.076(4) 0.024(2) 0.032(3) 0.015(2)
C11 0.033(2) 0.041(2) 0.059(3) 0.006(2) 0.010(2) 0.0138(18)
C12 0.036(2) 0.036(2) 0.042(2) 0.0091(17) 0.0122(18) 0.0164(17)
C13 0.035(2) 0.0336(19) 0.032(2) 0.0039(16) 0.0080(16) 0.0187(16)
C14 0.041(2) 0.044(2) 0.036(2) 0.0144(18) 0.0146(18) 0.0257(18)
C15 0.051(3) 0.051(2) 0.035(2) 0.0132(19) 0.0121(19) 0.031(2)
C16 0.067(3) 0.071(3) 0.036(2) 0.022(2) 0.015(2) 0.043(3)
C17 0.074(3) 0.065(3) 0.051(3) 0.037(3) 0.027(3) 0.035(3)
C18 0.056(3) 0.049(3) 0.054(3) 0.025(2) 0.014(2) 0.020(2)
C19 0.046(2) 0.042(2) 0.040(2) 0.0152(18) 0.0170(19) 0.0256(19)
C20 0.048(2) 0.0336(19) 0.027(2) 0.0066(16) 0.0108(17) 0.0175(17)
C21 0.048(2) 0.042(2) 0.031(2) 0.0081(17) 0.0135(18) 0.0192(19)
C22 0.044(2) 0.043(2) 0.038(2) 0.0059(19) 0.0066(19) 0.0070(19)
C23 0.061(3) 0.044(2) 0.027(2) 0.0066(18) 0.011(2) 0.013(2)
C24 0.063(3) 0.055(3) 0.036(2) 0.015(2) 0.023(2) 0.015(2)
C25 0.052(3) 0.040(2) 0.034(2) 0.0080(18) 0.0131(19) 0.0162(19)
C26 0.056(3) 0.084(4) 0.048(3) 0.022(3) 0.023(2) 0.018(3)
C27 0.087(4) 0.075(4) 0.032(3) 0.013(2) 0.005(3) 0.001(3)
C28 0.049(3) 0.071(3) 0.062(3) 0.023(3) 0.018(3) 0.011(2)
C29 0.044(2) 0.045(2) 0.045(2) 0.0174(19) 0.020(2) 0.0245(19)
C30 0.049(3) 0.056(3) 0.044(3) 0.023(2) 0.019(2) 0.026(2)
C31 0.056(3) 0.073(3) 0.057(3) 0.035(3) 0.024(2) 0.040(3)
C32 0.065(3) 0.057(3) 0.071(3) 0.034(3) 0.035(3) 0.039(3)
C33 0.064(3) 0.044(2) 0.067(3) 0.021(2) 0.029(3) 0.026(2)
C34 0.051(3) 0.048(2) 0.054(3) 0.022(2) 0.022(2) 0.024(2)
C35 0.059(3) 0.071(3) 0.048(3) 0.021(2) 0.009(2) 0.028(3)
C36 0.085(4) 0.072(4) 0.106(5) 0.046(4) 0.046(4) 0.055(3)
C37 0.058(3) 0.048(3) 0.066(3) 0.013(2) 0.007(3) 0.019(2)
P1 0.0349(5) 0.0363(5) 0.0321(5) 0.0075(4) 0.0118(4) 0.0165(4)
C38 0.040(2) 0.043(2) 0.040(2) 0.0148(18) 0.0147(19) 0.0174(18)
C39 0.057(3) 0.055(3) 0.047(3) 0.019(2) 0.025(2) 0.023(2)
C40 0.057(3) 0.077(3) 0.054(3) 0.033(3) 0.026(3) 0.026(3)
C41 0.056(3) 0.058(3) 0.079(4) 0.037(3) 0.020(3) 0.023(2)
C42 0.063(3) 0.048(3) 0.072(4) 0.019(2) 0.027(3) 0.026(2)
C43 0.052(3) 0.044(2) 0.052(3) 0.013(2) 0.023(2) 0.024(2)
C44 0.045(2) 0.037(2) 0.034(2) 0.0088(17) 0.0149(18) 0.0188(18)
C45 0.056(3) 0.066(3) 0.054(3) 0.026(2) 0.029(2) 0.036(2)
C46 0.070(3) 0.057(3) 0.072(4) 0.020(3) 0.046(3) 0.033(3)
C47 0.092(4) 0.081(4) 0.055(3) 0.007(3) 0.043(3) 0.031(3)
C48 0.089(5) 0.159(7) 0.040(3) 0.010(4) 0.017(3) 0.058(5)
C49 0.058(3) 0.106(4) 0.041(3) 0.018(3) 0.014(2) 0.041(3)
C50 0.035(2) 0.039(2) 0.033(2) 0.0056(17) 0.0117(17) 0.0157(17)
C51 0.039(2) 0.040(2) 0.068(3) 0.003(2) 0.011(2) 0.0171(19)
C52 0.056(3) 0.049(3) 0.078(4) 0.000(3) 0.009(3) 0.029(2)
C53 0.044(3) 0.075(4) 0.068(3) 0.006(3) 0.012(2) 0.035(3)
C54 0.036(2) 0.063(3) 0.072(4) 0.008(3) 0.011(2) 0.010(2)
C55 0.040(2) 0.039(2) 0.063(3) 0.006(2) 0.013(2) 0.0131(19)
C56 0.036(2) 0.042(2) 0.038(2) 0.0055(18) 0.0080(18) 0.0203(18)
C57 0.057(3) 0.057(3) 0.040(3) 0.011(2) 0.013(2) 0.022(2)
C58 0.074(4) 0.066(3) 0.034(3) -0.003(2) 0.000(2) 0.033(3)
C59 0.053(3) 0.053(3) 0.059(3) -0.011(2) -0.005(3) 0.025(2)
C60 0.051(3) 0.054(3) 0.068(4) 0.000(3) 0.015(3) 0.008(2)
C61 0.047(3) 0.057(3) 0.049(3) 0.003(2) 0.014(2) 0.009(2)
Cl1 0.656(13) 0.401(8) 0.338(7) 0.256(7) 0.379(9) 0.360(9)
Cl2 0.298(5) 0.150(3) 0.218(4) 0.068(3) 0.107(4) 0.079(3)
C62 0.250(14) 0.143(9) 0.131(9) 0.056(7) 0.104(10) 0.083(9)
Cl3 0.135(2) 0.204(3) 0.1012(16) 0.0339(17) 0.0188(15) 0.101(2)
Cl4 0.1018(13) 0.0851(11) 0.0993(13) 0.0061(9) 0.0539(11) 0.0326(10)
C63 0.065(4) 0.103(5) 0.142(7) -0.032(5) 0.053(5) 0.005(4)

loop_
_atom_type_symbol
_atom_type_description
_atom_type_scat_dispersion_real
_atom_type_scat_dispersion_imag
_atom_type_scat_source
C C 0.0033 0.0016 'International Tables Vol C Tables 4.2.6.8 and 6.1.1.4'
H H 0.0000 0.0000 'International Tables Vol C Tables 4.2.6.8 and 6.1.1.4'
N N 0.0061 0.0033 'International Tables Vol C Tables 4.2.6.8 and 6.1.1.4'
O O 0.0106 0.0060 'International Tables Vol C Tables 4.2.6.8 and 6.1.1.4'
Os Os -1.2165 7.6030 'International Tables Vol C Tables 4.2.6.8 and 6.1.1.4'
P P 0.1023 0.0942 'International Tables Vol C Tables 4.2.6.8 and 6.1.1.4'
Cl Cl 0.1484 0.1585 'International Tables Vol C Tables 4.2.6.8 and 6.1.1.4'

loop_
_geom_angle_atom_site_label_1
_geom_angle_atom_site_label_2
_geom_angle_atom_site_label_3
_geom_angle
_geom_angle_site_symmetry_1
_geom_angle_site_symmetry_3
_geom_angle_publ_flag
C64_1 O5_1 C66_1 112.5(17) . . ?
O5_1 C64_1 C65_1 99.8(14) . . ?
O5_1 C64_1 H64A_1 111.8 . . ?
C65_1 C64_1 H64A_1 111.8 . . ?
O5_1 C64_1 H64B_1 111.8 . . ?
C65_1 C64_1 H64B_1 111.8 . . ?
H64A_1 C64_1 H64B_1 109.5 . . ?
C64_1 C65_1 H65A_1 109.5 . . ?
C64_1 C65_1 H65B_1 109.5 . . ?
H65A_1 C65_1 H65B_1 109.5 . . ?
C64_1 C65_1 H65C_1 109.5 . . ?
H65A_1 C65_1 H65C_1 109.5 . . ?
H65B_1 C65_1 H65C_1 109.5 . . ?
O5_1 C66_1 C67_1 106.8(15) . . ?
O5_1 C66_1 H66A_1 110.4 . . ?
C67_1 C66_1 H66A_1 110.4 . . ?
O5_1 C66_1 H66B_1 110.4 . . ?
C67_1 C66_1 H66B_1 110.4 . . ?
H66A_1 C66_1 H66B_1 108.6 . . ?
C66_1 C67_1 H67A_1 109.5 . . ?
C66_1 C67_1 H67B_1 109.5 . . ?
H67A_1 C67_1 H67B_1 109.5 . . ?
C66_1 C67_1 H67C_1 109.5 . . ?
H67A_1 C67_1 H67C_1 109.5 . . ?
H67B_1 C67_1 H67C_1 109.5 . . ?
C2 Os1 N4 91.38(15) . . ?
C2 Os1 O1 88.75(14) . . ?
N4 Os1 O1 173.64(11) . . ?
C2 Os1 C1 87.06(15) . . ?
N4 Os1 C1 93.51(14) . . ?
O1 Os1 C1 92.85(14) . . ?
C2 Os1 C3 92.61(16) . . ?
N4 Os1 C3 85.38(14) . . ?
O1 Os1 C3 88.26(14) . . ?
C1 Os1 C3 178.84(15) . . ?
C2 Os1 N7 172.63(14) . . ?
N4 Os1 N7 94.69(12) . . ?
O1 Os1 N7 85.69(12) . . ?
C1 Os1 N7 88.39(14) . . ?
C3 Os1 N7 92.05(14) . . ?
C19 O1 Os1 125.1(2) . . ?
C13 O2 C12 104.7(3) . . ?
C4 N4 Os1 132.9(3) . . ?
C4 N4 H4 113.5 . . ?
Os1 N4 H4 113.5 . . ?
C4 N5 C20 126.3(3) . . ?
C4 N5 H5 116.8 . . ?
C20 N5 H5 116.8 . . ?
C5 N6 C29 120.4(3) . . ?
C13 N7 C7 105.5(3) . . ?
C13 N7 Os1 123.3(3) . . ?
C7 N7 Os1 130.4(2) . . ?
O4 N8 O3 122.8(5) . . ?
O4 N8 C16 118.5(5) . . ?
O3 N8 C16 118.8(5) . . ?
N1 C1 Os1 177.0(4) . . ?
N2 C2 Os1 177.4(4) . . ?
N3 C3 Os1 175.6(4) . . ?
N4 C4 N5 121.9(3) . . ?
N4 C4 C5 118.6(3) . . ?
N5 C4 C5 119.5(3) . . ?
N6 C5 C6 127.2(4) . . ?
N6 C5 C4 115.8(3) . . ?
C6 C5 C4 116.9(4) . . ?
C5 C6 H6A 109.5 . . ?
C5 C6 H6B 109.5 . . ?
H6A C6 H6B 109.5 . . ?
C5 C6 H6C 109.5 . . ?
H6A C6 H6C 109.5 . . ?
H6B C6 H6C 109.5 . . ?
C12 C7 C8 121.0(4) . . ?
C12 C7 N7 106.9(3) . . ?
C8 C7 N7 132.1(4) . . ?
C9 C8 C7 116.5(4) . . ?
C9 C8 H8 121.8 . . ?
C7 C8 H8 121.8 . . ?
C8 C9 C10 121.9(5) . . ?
C8 C9 H9 119.1 . . ?
C10 C9 H9 119.1 . . ?
C11 C10 C9 122.5(4) . . ?
C11 C10 H10 118.8 . . ?
C9 C10 H10 118.8 . . ?
C10 C11 C12 114.6(4) . . ?
C10 C11 H11 122.7 . . ?
C12 C11 H11 122.7 . . ?
C7 C12 O2 108.8(3) . . ?
C7 C12 C11 123.6(4) . . ?
O2 C12 C11 127.5(4) . . ?
N7 C13 O2 114.1(3) . . ?
N7 C13 C14 128.0(4) . . ?
O2 C13 C14 117.8(3) . . ?
C15 C14 C19 120.6(4) . . ?
C15 C14 C13 118.8(4) . . ?
C19 C14 C13 120.2(4) . . ?
C16 C15 C14 119.5(4) . . ?
C16 C15 H15 120.3 . . ?
C14 C15 H15 120.3 . . ?
C15 C16 C17 121.2(4) . . ?
C15 C16 N8 118.9(5) . . ?
C17 C16 N8 119.8(5) . . ?
C18 C17 C16 119.6(4) . . ?
C18 C17 H17 120.2 . . ?
C16 C17 H17 120.2 . . ?
C17 C18 C19 121.9(5) . . ?
C17 C18 H18 119.0 . . ?
C19 C18 H18 119.0 . . ?
O1 C19 C18 118.2(4) . . ?
O1 C19 C14 124.6(4) . . ?
C18 C19 C14 117.1(4) . . ?
C21 C20 C25 121.9(4) . . ?
C21 C20 N5 119.7(4) . . ?
C25 C20 N5 118.3(4) . . ?
C20 C21 C22 118.1(4) . . ?
C20 C21 C26 122.3(4) . . ?
C22 C21 C26 119.6(4) . . ?
C21 C22 C23 122.0(4) . . ?
C21 C22 H22 119.0 . . ?
C23 C22 H22 119.0 . . ?
C24 C23 C22 118.0(4) . . ?
C24 C23 C27 121.4(4) . . ?
C22 C23 C27 120.7(4) . . ?
C23 C24 C25 122.3(4) . . ?
C23 C24 H24 118.9 . . ?
C25 C24 H24 118.9 . . ?
C20 C25 C24 117.7(4) . . ?
C20 C25 C28 121.2(4) . . ?
C24 C25 C28 121.1(4) . . ?
C21 C26 H26A 109.5 . . ?
C21 C26 H26B 109.5 . . ?
H26A C26 H26B 109.5 . . ?
C21 C26 H26C 109.5 . . ?
H26A C26 H26C 109.5 . . ?
H26B C26 H26C 109.5 . . ?
C23 C27 H27A 109.5 . . ?
C23 C27 H27B 109.5 . . ?
H27A C27 H27B 109.5 . . ?
C23 C27 H27C 109.5 . . ?
H27A C27 H27C 109.5 . . ?
H27B C27 H27C 109.5 . . ?
C25 C28 H28A 109.5 . . ?
C25 C28 H28B 109.5 . . ?
H28A C28 H28B 109.5 . . ?
C25 C28 H28C 109.5 . . ?
H28A C28 H28C 109.5 . . ?
H28B C28 H28C 109.5 . . ?
C30 C29 C34 121.8(4) . . ?
C30 C29 N6 121.9(4) . . ?
C34 C29 N6 116.0(4) . . ?
C31 C30 C29 117.5(4) . . ?
C31 C30 C35 120.3(4) . . ?
C29 C30 C35 122.2(4) . . ?
C32 C31 C30 122.9(5) . . ?
C32 C31 H31 118.6 . . ?
C30 C31 H31 118.6 . . ?
C33 C32 C31 118.3(4) . . ?
C33 C32 C36 121.4(5) . . ?
C31 C32 C36 120.3(5) . . ?
C32 C33 C34 122.2(5) . . ?
C32 C33 H33 118.9 . . ?
C34 C33 H33 118.9 . . ?
C33 C34 C29 117.3(4) . . ?
C33 C34 C37 121.6(4) . . ?
C29 C34 C37 121.1(4) . . ?
C30 C35 H35A 109.5 . . ?
C30 C35 H35B 109.5 . . ?
H35A C35 H35B 109.5 . . ?
C30 C35 H35C 109.5 . . ?
H35A C35 H35C 109.5 . . ?
H35B C35 H35C 109.5 . . ?
C32 C36 H36A 109.5 . . ?
C32 C36 H36B 109.5 . . ?
H36A C36 H36B 109.5 . . ?
C32 C36 H36C 109.5 . . ?
H36A C36 H36C 109.5 . . ?
H36B C36 H36C 109.5 . . ?
C34 C37 H37A 109.5 . . ?
C34 C37 H37B 109.5 . . ?
H37A C37 H37B 109.5 . . ?
C34 C37 H37C 109.5 . . ?
H37A C37 H37C 109.5 . . ?
H37B C37 H37C 109.5 . . ?
C44 P1 C56 108.9(2) . . ?
C44 P1 C38 109.19(19) . . ?
C56 P1 C38 112.4(2) . . ?
C44 P1 C50 109.87(19) . . ?
C56 P1 C50 108.26(18) . . ?
C38 P1 C50 108.2(2) . . ?
C43 C38 C39 119.4(4) . . ?
C43 C38 P1 120.3(3) . . ?
C39 C38 P1 120.3(3) . . ?
C40 C39 C38 119.4(5) . . ?
C40 C39 H39 120.3 . . ?
C38 C39 H39 120.3 . . ?
C41 C40 C39 120.5(5) . . ?
C41 C40 H40 119.8 . . ?
C39 C40 H40 119.8 . . ?
C42 C41 C40 120.6(5) . . ?
C42 C41 H41 119.7 . . ?
C40 C41 H41 119.7 . . ?
C41 C42 C43 119.7(5) . . ?
C41 C42 H42 120.1 . . ?
C43 C42 H42 120.1 . . ?
C38 C43 C42 120.4(5) . . ?
C38 C43 H43 119.8 . . ?
C42 C43 H43 119.8 . . ?
C45 C44 C49 120.3(4) . . ?
C45 C44 P1 120.2(3) . . ?
C49 C44 P1 119.3(4) . . ?
C44 C45 C46 119.8(5) . . ?
C44 C45 H45 120.1 . . ?
C46 C45 H45 120.1 . . ?
C47 C46 C45 120.0(5) . . ?
C47 C46 H46 120.0 . . ?
C45 C46 H46 120.0 . . ?
C46 C47 C48 120.0(5) . . ?
C46 C47 H47 120.0 . . ?
C48 C47 H47 120.0 . . ?
C47 C48 C49 121.5(6) . . ?
C47 C48 H48 119.3 . . ?
C49 C48 H48 119.3 . . ?
C44 C49 C48 118.4(5) . . ?
C44 C49 H49 120.8 . . ?
C48 C49 H49 120.8 . . ?
C55 C50 C51 120.2(4) . . ?
C55 C50 P1 120.8(3) . . ?
C51 C50 P1 118.8(3) . . ?
C52 C51 C50 118.8(4) . . ?
C52 C51 H51 120.6 . . ?
C50 C51 H51 120.6 . . ?
C53 C52 C51 120.6(5) . . ?
C53 C52 H52 119.7 . . ?
C51 C52 H52 119.7 . . ?
C52 C53 C54 120.8(5) . . ?
C52 C53 H53 119.6 . . ?
C54 C53 H53 119.6 . . ?
C53 C54 C55 119.7(4) . . ?
C53 C54 H54 120.2 . . ?
C55 C54 H54 120.2 . . ?
C50 C55 C54 119.9(4) . . ?
C50 C55 H55 120.0 . . ?
C54 C55 H55 120.0 . . ?
C61 C56 C57 118.7(4) . . ?
C61 C56 P1 120.3(3) . . ?
C57 C56 P1 120.7(4) . . ?
C58 C57 C56 120.3(5) . . ?
C58 C57 H57 119.9 . . ?
C56 C57 H57 119.9 . . ?
C57 C58 C59 120.3(5) . . ?
C57 C58 H58 119.8 . . ?
C59 C58 H58 119.8 . . ?
C60 C59 C58 120.3(5) . . ?
C60 C59 H59 119.8 . . ?
C58 C59 H59 119.8 . . ?
C59 C60 C61 120.1(5) . . ?
C59 C60 H60 119.9 . . ?
C61 C60 H60 119.9 . . ?
C60 C61 C56 120.1(5) . . ?
C60 C61 H61 119.9 . . ?
C56 C61 H61 119.9 . . ?
Cl1 C62 Cl2 114.8(7) . . ?
Cl1 C62 H62A 108.6 . . ?
Cl2 C62 H62A 108.6 . . ?
Cl1 C62 H62B 108.6 . . ?
Cl2 C62 H62B 108.6 . . ?
H62A C62 H62B 107.5 . . ?
Cl4 C63 Cl3 112.0(4) . . ?
Cl4 C63 H63A 109.2 . . ?
Cl3 C63 H63A 109.2 . . ?
Cl4 C63 H63B 109.2 . . ?
Cl3 C63 H63B 109.2 . . ?
H63A C63 H63B 107.9 . . ?

loop_
_geom_bond_atom_site_label_1
_geom_bond_atom_site_label_2
_geom_bond_distance
_geom_bond_site_symmetry_2
_geom_bond_publ_flag
O5_1 C64_1 1.51(2) . ?
O5_1 C66_1 1.52(2) . ?
C64_1 C65_1 1.579(19) . ?
C64_1 H64A_1 0.9800 . ?
C64_1 H64B_1 0.9800 . ?
C65_1 H65A_1 0.9700 . ?
C65_1 H65B_1 0.9700 . ?
C65_1 H65C_1 0.9700 . ?
C66_1 C67_1 1.538(18) . ?
C66_1 H66A_1 0.9800 . ?
C66_1 H66B_1 0.9800 . ?
C67_1 H67A_1 0.9700 . ?
C67_1 H67B_1 0.9700 . ?
C67_1 H67C_1 0.9700 . ?
Os1 C2 2.004(4) . ?
Os1 N4 2.044(3) . ?
Os1 O1 2.050(3) . ?
Os1 C1 2.065(4) . ?
Os1 C3 2.066(4) . ?
Os1 N7 2.120(3) . ?
O1 C19 1.302(5) . ?
O2 C13 1.351(5) . ?
O2 C12 1.380(5) . ?
O3 N8 1.230(7) . ?
O4 N8 1.218(6) . ?
N1 C1 1.140(5) . ?
N2 C2 1.146(5) . ?
N3 C3 1.142(5) . ?
N4 C4 1.307(5) . ?
N4 H4 0.8700 . ?
N5 C4 1.330(5) . ?
N5 C20 1.438(5) . ?
N5 H5 0.8700 . ?
N6 C5 1.263(5) . ?
N6 C29 1.433(5) . ?
N7 C13 1.306(5) . ?
N7 C7 1.416(5) . ?
N8 C16 1.455(6) . ?
C4 C5 1.505(5) . ?
C5 C6 1.502(5) . ?
C6 H6A 0.9700 . ?
C6 H6B 0.9700 . ?
C6 H6C 0.9700 . ?
C7 C12 1.372(5) . ?
C7 C8 1.378(6) . ?
C8 C9 1.377(6) . ?
C8 H8 0.9400 . ?
C9 C10 1.385(7) . ?
C9 H9 0.9400 . ?
C10 C11 1.377(7) . ?
C10 H10 0.9400 . ?
C11 C12 1.388(6) . ?
C11 H11 0.9400 . ?
C13 C14 1.451(6) . ?
C14 C15 1.391(6) . ?
C14 C19 1.421(6) . ?
C15 C16 1.373(7) . ?
C15 H15 0.9400 . ?
C16 C17 1.388(7) . ?
C17 C18 1.359(7) . ?
C17 H17 0.9400 . ?
C18 C19 1.409(6) . ?
C18 H18 0.9400 . ?
C20 C21 1.387(6) . ?
C20 C25 1.389(6) . ?
C21 C22 1.387(6) . ?
C21 C26 1.506(6) . ?
C22 C23 1.388(6) . ?
C22 H22 0.9400 . ?
C23 C24 1.380(7) . ?
C23 C27 1.513(6) . ?
C24 C25 1.392(6) . ?
C24 H24 0.9400 . ?
C25 C28 1.500(6) . ?
C26 H26A 0.9700 . ?
C26 H26B 0.9700 . ?
C26 H26C 0.9700 . ?
C27 H27A 0.9700 . ?
C27 H27B 0.9700 . ?
C27 H27C 0.9700 . ?
C28 H28A 0.9700 . ?
C28 H28B 0.9700 . ?
C28 H28C 0.9700 . ?
C29 C30 1.399(6) . ?
C29 C34 1.411(6) . ?
C30 C31 1.386(6) . ?
C30 C35 1.500(7) . ?
C31 C32 1.384(7) . ?
C31 H31 0.9400 . ?
C32 C33 1.382(7) . ?
C32 C36 1.520(7) . ?
C33 C34 1.401(6) . ?
C33 H33 0.9400 . ?
C34 C37 1.485(7) . ?
C35 H35A 0.9700 . ?
C35 H35B 0.9700 . ?
C35 H35C 0.9700 . ?
C36 H36A 0.9700 . ?
C36 H36B 0.9700 . ?
C36 H36C 0.9700 . ?
C37 H37A 0.9700 . ?
C37 H37B 0.9700 . ?
C37 H37C 0.9700 . ?
P1 C44 1.791(4) . ?
P1 C56 1.796(4) . ?
P1 C38 1.800(4) . ?
P1 C50 1.801(4) . ?
C38 C43 1.381(6) . ?
C38 C39 1.400(6) . ?
C39 C40 1.380(7) . ?
C39 H39 0.9400 . ?
C40 C41 1.373(8) . ?
C40 H40 0.9400 . ?
C41 C42 1.370(8) . ?
C41 H41 0.9400 . ?
C42 C43 1.385(7) . ?
C42 H42 0.9400 . ?
C43 H43 0.9400 . ?
C44 C45 1.371(6) . ?
C44 C49 1.377(6) . ?
C45 C46 1.390(7) . ?
C45 H45 0.9400 . ?
C46 C47 1.353(8) . ?
C46 H46 0.9400 . ?
C47 C48 1.358(9) . ?
C47 H47 0.9400 . ?
C48 C49 1.384(8) . ?
C48 H48 0.9400 . ?
C49 H49 0.9400 . ?
C50 C55 1.375(6) . ?
C50 C51 1.389(6) . ?
C51 C52 1.385(6) . ?
C51 H51 0.9400 . ?
C52 C53 1.354(7) . ?
C52 H52 0.9400 . ?
C53 C54 1.371(7) . ?
C53 H53 0.9400 . ?
C54 C55 1.381(7) . ?
C54 H54 0.9400 . ?
C55 H55 0.9400 . ?
C56 C61 1.392(7) . ?
C56 C57 1.394(6) . ?
C57 C58 1.370(7) . ?
C57 H57 0.9400 . ?
C58 C59 1.372(8) . ?
C58 H58 0.9400 . ?
C59 C60 1.367(8) . ?
C59 H59 0.9400 . ?
C60 C61 1.380(7) . ?
C60 H60 0.9400 . ?
C61 H61 0.9400 . ?
Cl1 C62 1.567(10) . ?
Cl2 C62 1.732(10) . ?
C62 H62A 0.9800 . ?
C62 H62B 0.9800 . ?
Cl3 C63 1.875(9) . ?
Cl4 C63 1.614(9) . ?
C63 H63A 0.9800 . ?
C63 H63B 0.9800 . ?
